data_7159672
loop_
_publ_author_name
'Zhu, Ling-Yun'
'Sun, Jing'
'Liu, Dan'
'Yan, Chao-Guo'

_publ_section_title
;
 Construction of diverse spirooxindoles <i>via</i> a domino reaction of
 arylamines, but-2-ynedioates and 3-hydroxy-3-(indol-3-yl)indolin-2-ones.
;
_journal_issue 47
_journal_name_full 'Organic &amp; biomolecular chemistry'
_journal_page_first 9392
_journal_page_last 9397
_journal_paper_doi 10.1039/d3ob01560b
_journal_volume 21
_journal_year 2023
_chemical_formula_moiety 'C36 H31 N3 O5'
_chemical_formula_sum 'C36 H31 N3 O5'
_chemical_formula_weight 585.64
_space_group_crystal_system monoclinic
_space_group_IT_number 14
_space_group_name_Hall '-P 2ybc'
_space_group_name_H-M_alt 'P 1 21/c 1'
_atom_sites_solution_hydrogens geom
_audit_creation_method SHELXL-2014/7
_audit_update_record
;
2023-09-23 deposited with the CCDC.	2023-11-10 downloaded from the CCDC.
;
_cell_angle_alpha 90
_cell_angle_beta 113.8977(16)
_cell_angle_gamma 90
_cell_formula_units_Z 4
_cell_length_a 19.3769(10)
_cell_length_b 9.5886(5)
_cell_length_c 18.2820(10)
_cell_measurement_reflns_used 7516
_cell_measurement_temperature 296(2)
_cell_measurement_theta_max 22.97
_cell_measurement_theta_min 2.23
_cell_volume 3105.5(3)
_computing_cell_refinement 'Bruker SAINT'
_computing_data_collection 'Bruker APEX2'
_computing_data_reduction 'Bruker SAINT'
_computing_molecular_graphics 'Bruker SHELXTL'
_computing_publication_material 'Bruker SHELXTL'
_computing_structure_refinement 'SHELXL-2014/7 (Sheldrick, 2014)'
_computing_structure_solution 'SHELXS-97 (Sheldrick 2008)'
_diffrn_ambient_temperature 296(2)
_diffrn_measured_fraction_theta_full 0.999
_diffrn_measured_fraction_theta_max 0.999
_diffrn_measurement_device_type 'Bruker APEX-II CCD'
_diffrn_measurement_method '\f and \w scans'
_diffrn_radiation_type MoK\a
_diffrn_radiation_wavelength 0.71073
_diffrn_reflns_av_R_equivalents 0.0552
_diffrn_reflns_av_unetI/netI 0.0540
_diffrn_reflns_Laue_measured_fraction_full 0.999
_diffrn_reflns_Laue_measured_fraction_max 0.999
_diffrn_reflns_limit_h_max 23
_diffrn_reflns_limit_h_min -23
_diffrn_reflns_limit_k_max 11
_diffrn_reflns_limit_k_min -11
_diffrn_reflns_limit_l_max 21
_diffrn_reflns_limit_l_min -22
_diffrn_reflns_number 28436
_diffrn_reflns_point_group_measured_fraction_full 0.999
_diffrn_reflns_point_group_measured_fraction_max 0.999
_diffrn_reflns_theta_full 25.242
_diffrn_reflns_theta_max 25.997
_diffrn_reflns_theta_min 2.234
_exptl_absorpt_coefficient_mu 0.084
_exptl_absorpt_correction_T_max 0.7456
_exptl_absorpt_correction_T_min 0.7055
_exptl_absorpt_correction_type multi-scan
_exptl_absorpt_process_details sadabs
_exptl_crystal_colour yellow
_exptl_crystal_density_diffrn 1.253
_exptl_crystal_description block
_exptl_crystal_F_000 1232
_exptl_crystal_size_max 0.260
_exptl_crystal_size_mid 0.240
_exptl_crystal_size_min 0.180
_refine_diff_density_max 0.141
_refine_diff_density_min -0.211
_refine_diff_density_rms 0.040
_refine_ls_extinction_method none
_refine_ls_goodness_of_fit_ref 1.037
_refine_ls_hydrogen_treatment constr
_refine_ls_matrix_type full
_refine_ls_number_parameters 446
_refine_ls_number_reflns 6104
_refine_ls_number_restraints 304
_refine_ls_restrained_S_all 1.068
_refine_ls_R_factor_all 0.1141
_refine_ls_R_factor_gt 0.0551
_refine_ls_shift/su_max 0.000
_refine_ls_shift/su_mean 0.000
_refine_ls_structure_factor_coef Fsqd
_refine_ls_weighting_details 'w=1/[\s^2^(Fo^2^)+(0.0538P)^2^+0.7753P] where P=(Fo^2^+2Fc^2^)/3'
_refine_ls_weighting_scheme calc
_refine_ls_wR_factor_gt 0.1126
_refine_ls_wR_factor_ref 0.1347
_reflns_Friedel_coverage 0.000
_reflns_number_gt 3605
_reflns_number_total 6104
_reflns_threshold_expression 'I > 2\s(I)'
_cod_data_source_file d3ob01560b2.cif
_cod_data_source_block 5b
_cod_depositor_comments 'Adding full bibliography for 7159670--7159676.cif.'
_cod_original_sg_symbol_H-M 'P 21/c'
_cod_database_code 7159672
_shelx_shelxl_version_number 2014/7
_shelx_space_group_comment
; 
The symmetry employed for this shelxl refinement is uniquely defined 
by the following loop, which should always be used as a source of 
symmetry information in preference to the above space-group names. 
They are only intended as comments. 
;
_shelx_estimated_absorpt_t_min 0.978
_shelx_estimated_absorpt_t_max 0.985

loop_
_space_group_symop_operation_xyz
'x, y, z'
'-x, y+1/2, -z+1/2'
'-x, -y, -z'
'x, -y-1/2, z-1/2'

loop_
_atom_site_label
_atom_site_type_symbol
_atom_site_fract_x
_atom_site_fract_y
_atom_site_fract_z
_atom_site_U_iso_or_equiv
_atom_site_adp_type
_atom_site_occupancy
_atom_site_site_symmetry_order
_atom_site_calc_flag
_atom_site_refinement_flags_posn
_atom_site_refinement_flags_adp
_atom_site_refinement_flags_occupancy
_atom_site_disorder_assembly
_atom_site_disorder_group
C1 C 0.2599(3) 0.4813(17) 0.4286(6) 0.0734(13) Uani 0.490(9) 1 d D U P A 1
H1 H 0.2338 0.5215 0.3786 0.088 Uiso 0.490(9) 1 calc R U P A 1
C2 C 0.2223(4) 0.3980(9) 0.4627(5) 0.0841(12) Uani 0.490(9) 1 d D U P A 1
H2 H 0.1712 0.3787 0.4349 0.101 Uiso 0.490(9) 1 calc R U P A 1
C3 C 0.2618(5) 0.3442(8) 0.5384(5) 0.0878(13) Uani 0.490(9) 1 d D U P A 1
H3 H 0.2370 0.2872 0.5612 0.105 Uiso 0.490(9) 1 calc R U P A 1
C4 C 0.3375(5) 0.3736(8) 0.5809(4) 0.0933(14) Uani 0.490(9) 1 d D U P A 1
H4 H 0.3632 0.3372 0.6320 0.112 Uiso 0.490(9) 1 calc R U P A 1
C5 C 0.3751(4) 0.4575(10) 0.5471(3) 0.0856(14) Uani 0.490(9) 1 d D U P A 1
H5 H 0.4254 0.4819 0.5758 0.103 Uiso 0.490(9) 1 calc R U P A 1
C1' C 0.2603(3) 0.4946(17) 0.4158(6) 0.0731(12) Uani 0.510(9) 1 d D U P A 2
H1' H 0.2453 0.5369 0.3659 0.088 Uiso 0.510(9) 1 calc R U P A 2
C2' C 0.2064(3) 0.4241(8) 0.4342(5) 0.0835(13) Uani 0.510(9) 1 d D U P A 2
H2' H 0.1560 0.4232 0.3982 0.100 Uiso 0.510(9) 1 calc R U P A 2
C3' C 0.2290(5) 0.3552(7) 0.5068(5) 0.0894(13) Uani 0.510(9) 1 d D U P A 2
H3' H 0.1938 0.3066 0.5196 0.107 Uiso 0.510(9) 1 calc R U P A 2
C4' C 0.3035(5) 0.3589(9) 0.5599(4) 0.0916(13) Uani 0.510(9) 1 d D U P A 2
H4' H 0.3187 0.3133 0.6089 0.110 Uiso 0.510(9) 1 calc R U P A 2
C5' C 0.3559(4) 0.4303(10) 0.5406(4) 0.0861(13) Uani 0.510(9) 1 d D U P A 2
H5' H 0.4063 0.4292 0.5764 0.103 Uiso 0.510(9) 1 calc R U P A 2
C6 C 0.33559(14) 0.5039(2) 0.46911(13) 0.0664(6) Uani 1 1 d D U . . .
C7 C 0.38823(14) 0.5838(3) 0.44284(13) 0.0693(7) Uani 1 1 d . U . . .
H7A H 0.4138 0.6538 0.4830 0.083 Uiso 1 1 calc R U . . .
H7B H 0.4264 0.5200 0.4411 0.083 Uiso 1 1 calc R U . . .
C8 C 0.35368(10) 0.5977(2) 0.29715(12) 0.0431(5) Uani 1 1 d . . . . .
C9 C 0.32398(10) 0.70874(19) 0.23044(11) 0.0385(5) Uani 1 1 d . . . . .
C10 C 0.30389(10) 0.8262(2) 0.27386(12) 0.0405(5) Uani 1 1 d . . . . .
C11 C 0.27200(12) 0.9543(2) 0.24782(14) 0.0529(6) Uani 1 1 d . . . . .
H11 H 0.2593 0.9806 0.1950 0.063 Uiso 1 1 calc R U . . .
C12 C 0.25855(13) 1.0451(2) 0.29981(18) 0.0649(7) Uani 1 1 d . . . . .
C13 C 0.2236(2) 1.1869(3) 0.2710(2) 0.1081(11) Uani 1 1 d . . . . .
H13A H 0.1889 1.2086 0.2948 0.162 Uiso 1 1 calc R U . . .
H13B H 0.1971 1.1856 0.2138 0.162 Uiso 1 1 calc R U . . .
H13C H 0.2626 1.2563 0.2861 0.162 Uiso 1 1 calc R U . . .
C14 C 0.27813(14) 1.0037(3) 0.37772(18) 0.0689(7) Uani 1 1 d . . . . .
H14 H 0.2695 1.0645 0.4128 0.083 Uiso 1 1 calc R U . . .
C15 C 0.31025(13) 0.8745(3) 0.40601(14) 0.0606(7) Uani 1 1 d . . . . .
H15 H 0.3228 0.8476 0.4587 0.073 Uiso 1 1 calc R U . . .
C16 C 0.32268(10) 0.7884(2) 0.35271(12) 0.0441(5) Uani 1 1 d . . . . .
C17 C 0.48531(11) 0.7338(2) 0.16715(12) 0.0496(5) Uani 1 1 d . U . . .
C18 C 0.53107(12) 0.6822(3) 0.13095(13) 0.0577(6) Uani 1 1 d . U . . .
H18 H 0.5737 0.7304 0.1335 0.069 Uiso 1 1 calc R U . . .
C19 C 0.51074(13) 0.5584(3) 0.09173(13) 0.0596(6) Uani 1 1 d . U . . .
H19 H 0.5404 0.5212 0.0673 0.072 Uiso 1 1 calc R U . . .
C20 C 0.44667(12) 0.4857(3) 0.08700(13) 0.0563(6) Uani 1 1 d . U . . .
H20 H 0.4341 0.4021 0.0589 0.068 Uiso 1 1 calc R U . . .
C21 C 0.40185(12) 0.5361(2) 0.12339(12) 0.0480(5) Uani 1 1 d . U . . .
H21 H 0.3594 0.4868 0.1203 0.058 Uiso 1 1 calc R U . . .
C22 C 0.42094(10) 0.6617(2) 0.16490(11) 0.0418(5) Uani 1 1 d . U . . .
C23 C 0.38986(10) 0.7457(2) 0.20963(11) 0.0422(5) Uani 1 1 d . U . . .
C24 C 0.43488(11) 0.8595(2) 0.23508(13) 0.0548(6) Uani 1 1 d . U . . .
H24 H 0.4278 0.9316 0.2653 0.066 Uiso 1 1 calc R U . . .
C25 C 0.15659(12) 0.4958(2) 0.08799(13) 0.0506(6) Uani 1 1 d . . . . .
H25 H 0.1321 0.4125 0.0883 0.061 Uiso 1 1 calc R U . . .
C26 C 0.21758(11) 0.5371(2) 0.15601(13) 0.0460(5) Uani 1 1 d . . . . .
H26 H 0.2329 0.4824 0.2019 0.055 Uiso 1 1 calc R U . . .
C27 C 0.25614(10) 0.6586(2) 0.15677(12) 0.0386(5) Uani 1 1 d . . . . .
C28 C 0.23210(11) 0.7366(2) 0.08729(12) 0.0499(6) Uani 1 1 d . . . . .
H28 H 0.2578 0.8179 0.0861 0.060 Uiso 1 1 calc R U . . .
C29 C 0.17063(12) 0.6962(2) 0.01975(13) 0.0574(6) Uani 1 1 d . . . . .
H29 H 0.1554 0.7505 -0.0263 0.069 Uiso 1 1 calc R U . . .
C30 C 0.13154(11) 0.5758(2) 0.01995(13) 0.0489(6) Uani 1 1 d . . . . .
C31 C 0.01692(12) 0.6102(2) -0.10466(13) 0.0504(6) Uani 1 1 d . . . . .
C32 C 0.00641(13) 0.7558(3) -0.08129(17) 0.0606(6) Uani 1 1 d . . . . .
C33 C -0.0060(2) 0.9925(3) -0.1173(2) 0.1204(13) Uani 1 1 d . . . . .
H33A H -0.0568 1.0008 -0.1212 0.181 Uiso 1 1 calc R U . . .
H33B H 0.0007 1.0530 -0.1558 0.181 Uiso 1 1 calc R U . . .
H33C H 0.0287 1.0183 -0.0644 0.181 Uiso 1 1 calc R U . . .
C34 C -0.03410(12) 0.5609(2) -0.17463(13) 0.0538(6) Uani 1 1 d . . . . .
H34 H -0.0661 0.6239 -0.2115 0.065 Uiso 1 1 calc R U . . .
C35 C -0.04120(12) 0.4155(3) -0.19462(13) 0.0532(6) Uani 1 1 d . . . . .
C36 C -0.11941(14) 0.2439(3) -0.27966(16) 0.0748(8) Uani 1 1 d . . . . .
H36A H -0.0753 0.1982 -0.2795 0.112 Uiso 1 1 calc R U . . .
H36B H -0.1599 0.2354 -0.3317 0.112 Uiso 1 1 calc R U . . .
H36C H -0.1340 0.2013 -0.2405 0.112 Uiso 1 1 calc R U . . .
N1 N 0.35347(9) 0.65270(19) 0.36561(10) 0.0491(5) Uani 1 1 d . . . . .
N2 N 0.49210(10) 0.8529(2) 0.20984(11) 0.0616(5) Uani 1 1 d . U . . .
H2A H 0.5270 0.9145 0.2194 0.074 Uiso 1 1 calc R U . . .
N3 N 0.06896(10) 0.53002(19) -0.04786(11) 0.0629(6) Uani 1 1 d . . . . .
H3A H 0.0631 0.4412 -0.0539 0.076 Uiso 1 1 calc R U . . .
O1 O 0.37638(8) 0.48097(16) 0.29180(9) 0.0575(4) Uani 1 1 d . . . . .
O2 O -0.00581(13) 0.78069(19) -0.02381(13) 0.0936(6) Uani 1 1 d . . . . .
O3 O 0.00813(11) 0.84867(18) -0.13322(11) 0.0812(5) Uani 1 1 d . . . . .
O4 O 0.00169(9) 0.32421(17) -0.15684(10) 0.0727(5) Uani 1 1 d . . . . .
O5 O -0.10315(8) 0.38887(17) -0.26060(9) 0.0639(4) Uani 1 1 d . . . . .

loop_
_atom_site_aniso_label
_atom_site_aniso_U_11
_atom_site_aniso_U_22
_atom_site_aniso_U_33
_atom_site_aniso_U_23
_atom_site_aniso_U_13
_atom_site_aniso_U_12
C1 0.101(2) 0.072(3) 0.062(3) 0.010(2) 0.049(2) -0.006(2)
C2 0.115(2) 0.081(2) 0.065(3) 0.020(2) 0.046(2) -0.010(2)
C3 0.116(3) 0.084(2) 0.067(2) 0.018(2) 0.040(2) -0.009(2)
C4 0.121(3) 0.089(2) 0.068(2) 0.017(2) 0.037(2) -0.008(2)
C5 0.116(3) 0.079(3) 0.063(2) 0.015(2) 0.037(2) -0.001(2)
C1' 0.099(2) 0.072(3) 0.063(3) 0.008(2) 0.0493(19) -0.006(2)
C2' 0.114(2) 0.081(2) 0.067(3) 0.020(2) 0.048(2) -0.008(2)
C3' 0.120(3) 0.084(2) 0.068(3) 0.020(2) 0.042(2) -0.007(2)
C4' 0.118(3) 0.088(2) 0.069(2) 0.017(2) 0.037(2) -0.006(2)
C5' 0.115(3) 0.080(2) 0.064(2) 0.017(2) 0.037(2) -0.001(2)
C6 0.0959(15) 0.0616(13) 0.0499(12) 0.0038(11) 0.0379(11) 0.0115(12)
C7 0.0664(15) 0.0868(18) 0.0423(13) 0.0090(13) 0.0092(11) 0.0115(13)
C8 0.0318(10) 0.0531(14) 0.0457(13) 0.0009(11) 0.0169(9) 0.0030(10)
C9 0.0362(10) 0.0418(11) 0.0382(11) -0.0040(9) 0.0160(9) -0.0017(9)
C10 0.0337(10) 0.0441(12) 0.0447(13) -0.0089(10) 0.0170(9) -0.0043(9)
C11 0.0549(13) 0.0458(13) 0.0581(14) -0.0072(12) 0.0231(11) -0.0023(11)
C12 0.0608(15) 0.0530(15) 0.081(2) -0.0187(14) 0.0293(14) -0.0018(12)
C13 0.129(3) 0.0583(18) 0.134(3) -0.0139(18) 0.051(2) 0.0267(18)
C14 0.0654(16) 0.0672(18) 0.081(2) -0.0379(16) 0.0370(15) -0.0106(14)
C15 0.0587(14) 0.0755(18) 0.0512(14) -0.0222(13) 0.0259(12) -0.0149(13)
C16 0.0366(11) 0.0530(14) 0.0426(13) -0.0109(11) 0.0158(9) -0.0055(10)
C17 0.0416(11) 0.0653(13) 0.0438(12) -0.0031(10) 0.0191(9) -0.0048(10)
C18 0.0466(12) 0.0828(16) 0.0490(13) 0.0028(12) 0.0247(10) -0.0011(11)
C19 0.0534(13) 0.0898(16) 0.0419(12) 0.0019(12) 0.0257(10) 0.0141(12)
C20 0.0587(13) 0.0665(14) 0.0428(12) -0.0076(11) 0.0195(10) 0.0095(11)
C21 0.0450(11) 0.0569(13) 0.0410(12) -0.0034(10) 0.0164(9) 0.0001(10)
C22 0.0367(10) 0.0531(11) 0.0351(10) -0.0013(9) 0.0141(8) -0.0026(9)
C23 0.0373(10) 0.0496(12) 0.0400(11) -0.0070(10) 0.0161(9) -0.0067(9)
C24 0.0471(12) 0.0629(14) 0.0587(13) -0.0176(11) 0.0260(10) -0.0130(10)
C25 0.0456(12) 0.0407(12) 0.0631(15) -0.0055(11) 0.0195(11) -0.0129(10)
C26 0.0463(12) 0.0438(12) 0.0492(13) 0.0031(10) 0.0208(10) -0.0034(10)
C27 0.0367(10) 0.0386(11) 0.0428(12) -0.0041(10) 0.0183(9) -0.0020(9)
C28 0.0511(13) 0.0463(13) 0.0479(13) -0.0004(11) 0.0154(11) -0.0157(10)
C29 0.0597(14) 0.0567(15) 0.0454(13) 0.0045(11) 0.0105(11) -0.0117(12)
C30 0.0473(12) 0.0465(13) 0.0461(13) -0.0076(11) 0.0119(10) -0.0064(10)
C31 0.0463(12) 0.0460(13) 0.0562(14) -0.0044(11) 0.0181(11) -0.0052(10)
C32 0.0586(15) 0.0535(16) 0.0664(17) -0.0063(14) 0.0220(13) -0.0059(12)
C33 0.176(4) 0.0445(17) 0.155(3) -0.0006(19) 0.082(3) 0.0158(19)
C34 0.0486(13) 0.0521(14) 0.0524(14) -0.0012(11) 0.0119(11) -0.0002(11)
C35 0.0482(13) 0.0579(15) 0.0466(14) -0.0072(12) 0.0119(11) -0.0063(12)
C36 0.0619(15) 0.0767(18) 0.0767(18) -0.0276(15) 0.0186(14) -0.0201(13)
N1 0.0440(10) 0.0631(12) 0.0367(10) 0.0011(9) 0.0128(8) 0.0024(9)
N2 0.0499(10) 0.0704(12) 0.0719(13) -0.0179(10) 0.0324(9) -0.0235(9)
N3 0.0579(12) 0.0438(11) 0.0634(13) -0.0081(10) 0.0002(10) -0.0090(9)
O1 0.0543(9) 0.0555(10) 0.0691(11) 0.0091(8) 0.0316(8) 0.0185(8)
O2 0.1397(18) 0.0700(13) 0.0924(15) -0.0133(11) 0.0690(14) 0.0022(12)
O3 0.1161(15) 0.0496(10) 0.0856(13) 0.0042(10) 0.0490(12) 0.0064(10)
O4 0.0713(11) 0.0521(10) 0.0678(11) -0.0089(9) 0.0005(9) -0.0015(9)
O5 0.0507(9) 0.0706(11) 0.0569(10) -0.0184(8) 0.0080(8) -0.0080(8)

loop_
_atom_type_symbol
_atom_type_description
_atom_type_scat_dispersion_real
_atom_type_scat_dispersion_imag
_atom_type_scat_source
C C 0.0033 0.0016 'International Tables Vol C Tables 4.2.6.8 and 6.1.1.4'
H H 0.0000 0.0000 'International Tables Vol C Tables 4.2.6.8 and 6.1.1.4'
N N 0.0061 0.0033 'International Tables Vol C Tables 4.2.6.8 and 6.1.1.4'
O O 0.0106 0.0060 'International Tables Vol C Tables 4.2.6.8 and 6.1.1.4'

loop_
_geom_angle_atom_site_label_1
_geom_angle_atom_site_label_2
_geom_angle_atom_site_label_3
_geom_angle
_geom_angle_site_symmetry_1
_geom_angle_site_symmetry_3
_geom_angle_publ_flag
C6 C1 C2 119.5(5) . . ?
C6 C1 H1 120.2 . . ?
C2 C1 H1 120.2 . . ?
C3 C2 C1 119.1(5) . . ?
C3 C2 H2 120.5 . . ?
C1 C2 H2 120.5 . . ?
C2 C3 C4 121.1(5) . . ?
C2 C3 H3 119.4 . . ?
C4 C3 H3 119.4 . . ?
C3 C4 C5 119.9(5) . . ?
C3 C4 H4 120.1 . . ?
C5 C4 H4 120.1 . . ?
C4 C5 C6 118.2(4) . . ?
C4 C5 H5 120.9 . . ?
C6 C5 H5 120.9 . . ?
C6 C1' C2' 122.5(5) . . ?
C6 C1' H1' 118.8 . . ?
C2' C1' H1' 118.8 . . ?
C3' C2' C1' 119.1(5) . . ?
C3' C2' H2' 120.5 . . ?
C1' C2' H2' 120.5 . . ?
C4' C3' C2' 119.9(4) . . ?
C4' C3' H3' 120.1 . . ?
C2' C3' H3' 120.1 . . ?
C3' C4' C5' 120.0(5) . . ?
C3' C4' H4' 120.0 . . ?
C5' C4' H4' 120.0 . . ?
C4' C5' C6 122.2(5) . . ?
C4' C5' H5' 118.9 . . ?
C6 C5' H5' 118.9 . . ?
C1 C6 C5 121.9(4) . . ?
C1' C6 C5' 116.2(4) . . ?
C1 C6 C7 128.8(3) . . ?
C5 C6 C7 109.2(4) . . ?
C1' C6 C7 117.7(3) . . ?
C5' C6 C7 126.0(4) . . ?
N1 C7 C6 115.79(19) . . ?
N1 C7 H7A 108.3 . . ?
C6 C7 H7A 108.3 . . ?
N1 C7 H7B 108.3 . . ?
C6 C7 H7B 108.3 . . ?
H7A C7 H7B 107.4 . . ?
O1 C8 N1 124.4(2) . . ?
O1 C8 C9 126.88(19) . . ?
N1 C8 C9 108.67(18) . . ?
C23 C9 C10 112.27(15) . . ?
C23 C9 C27 111.31(15) . . ?
C10 C9 C27 112.55(15) . . ?
C23 C9 C8 106.10(15) . . ?
C10 C9 C8 101.04(15) . . ?
C27 C9 C8 113.02(16) . . ?
C11 C10 C16 119.20(19) . . ?
C11 C10 C9 131.21(19) . . ?
C16 C10 C9 109.59(17) . . ?
C10 C11 C12 120.5(2) . . ?
C10 C11 H11 119.8 . . ?
C12 C11 H11 119.8 . . ?
C14 C12 C11 118.6(2) . . ?
C14 C12 C13 121.1(2) . . ?
C11 C12 C13 120.4(3) . . ?
C12 C13 H13A 109.5 . . ?
C12 C13 H13B 109.5 . . ?
H13A C13 H13B 109.5 . . ?
C12 C13 H13C 109.5 . . ?
H13A C13 H13C 109.5 . . ?
H13B C13 H13C 109.5 . . ?
C12 C14 C15 122.5(2) . . ?
C12 C14 H14 118.8 . . ?
C15 C14 H14 118.8 . . ?
C16 C15 C14 117.0(2) . . ?
C16 C15 H15 121.5 . . ?
C14 C15 H15 121.5 . . ?
C15 C16 C10 122.3(2) . . ?
C15 C16 N1 128.4(2) . . ?
C10 C16 N1 109.32(18) . . ?
N2 C17 C18 129.6(2) . . ?
N2 C17 C22 107.87(18) . . ?
C18 C17 C22 122.5(2) . . ?
C19 C18 C17 117.1(2) . . ?
C19 C18 H18 121.4 . . ?
C17 C18 H18 121.4 . . ?
C18 C19 C20 122.0(2) . . ?
C18 C19 H19 119.0 . . ?
C20 C19 H19 119.0 . . ?
C21 C20 C19 120.9(2) . . ?
C21 C20 H20 119.6 . . ?
C19 C20 H20 119.6 . . ?
C20 C21 C22 119.1(2) . . ?
C20 C21 H21 120.4 . . ?
C22 C21 H21 120.4 . . ?
C21 C22 C17 118.42(19) . . ?
C21 C22 C23 135.46(18) . . ?
C17 C22 C23 106.11(18) . . ?
C24 C23 C22 106.59(17) . . ?
C24 C23 C9 126.33(18) . . ?
C22 C23 C9 126.89(17) . . ?
C23 C24 N2 110.15(19) . . ?
C23 C24 H24 124.9 . . ?
N2 C24 H24 124.9 . . ?
C30 C25 C26 121.00(19) . . ?
C30 C25 H25 119.5 . . ?
C26 C25 H25 119.5 . . ?
C27 C26 C25 120.9(2) . . ?
C27 C26 H26 119.6 . . ?
C25 C26 H26 119.6 . . ?
C26 C27 C28 117.90(18) . . ?
C26 C27 C9 122.87(18) . . ?
C28 C27 C9 119.23(17) . . ?
C29 C28 C27 121.19(19) . . ?
C29 C28 H28 119.4 . . ?
C27 C28 H28 119.4 . . ?
C28 C29 C30 120.5(2) . . ?
C28 C29 H29 119.7 . . ?
C30 C29 H29 119.7 . . ?
C25 C30 C29 118.47(19) . . ?
C25 C30 N3 119.10(19) . . ?
C29 C30 N3 122.4(2) . . ?
C34 C31 N3 124.1(2) . . ?
C34 C31 C32 117.7(2) . . ?
N3 C31 C32 117.1(2) . . ?
O2 C32 O3 125.1(2) . . ?
O2 C32 C31 122.4(2) . . ?
O3 C32 C31 112.3(2) . . ?
O3 C33 H33A 109.5 . . ?
O3 C33 H33B 109.5 . . ?
H33A C33 H33B 109.5 . . ?
O3 C33 H33C 109.5 . . ?
H33A C33 H33C 109.5 . . ?
H33B C33 H33C 109.5 . . ?
C31 C34 C35 122.8(2) . . ?
C31 C34 H34 118.6 . . ?
C35 C34 H34 118.6 . . ?
O4 C35 O5 122.3(2) . . ?
O4 C35 C34 125.7(2) . . ?
O5 C35 C34 112.0(2) . . ?
O5 C36 H36A 109.5 . . ?
O5 C36 H36B 109.5 . . ?
H36A C36 H36B 109.5 . . ?
O5 C36 H36C 109.5 . . ?
H36A C36 H36C 109.5 . . ?
H36B C36 H36C 109.5 . . ?
C8 N1 C16 111.27(17) . . ?
C8 N1 C7 122.99(19) . . ?
C16 N1 C7 125.44(19) . . ?
C17 N2 C24 109.28(18) . . ?
C17 N2 H2A 125.4 . . ?
C24 N2 H2A 125.4 . . ?
C31 N3 C30 127.30(18) . . ?
C31 N3 H3A 116.4 . . ?
C30 N3 H3A 116.4 . . ?
C32 O3 C33 115.8(2) . . ?
C35 O5 C36 115.60(19) . . ?

loop_
_geom_bond_atom_site_label_1
_geom_bond_atom_site_label_2
_geom_bond_distance
_geom_bond_site_symmetry_2
_geom_bond_publ_flag
C1 C6 1.366(4) . ?
C1 C2 1.387(4) . ?
C1 H1 0.9300 . ?
C2 C3 1.382(4) . ?
C2 H2 0.9300 . ?
C3 C4 1.384(4) . ?
C3 H3 0.9300 . ?
C4 C5 1.386(4) . ?
C4 H4 0.9300 . ?
C5 C6 1.391(4) . ?
C5 H5 0.9300 . ?
C1' C6 1.392(4) . ?
C1' C2' 1.394(4) . ?
C1' H1' 0.9300 . ?
C2' C3' 1.385(4) . ?
C2' H2' 0.9300 . ?
C3' C4' 1.376(4) . ?
C3' H3' 0.9300 . ?
C4' C5' 1.385(4) . ?
C4' H4' 0.9300 . ?
C5' C6 1.394(4) . ?
C5' H5' 0.9300 . ?
C6 C7 1.501(3) . ?
C7 N1 1.454(3) . ?
C7 H7A 0.9700 . ?
C7 H7B 0.9700 . ?
C8 O1 1.221(2) . ?
C8 N1 1.360(3) . ?
C8 C9 1.544(3) . ?
C9 C23 1.515(3) . ?
C9 C10 1.517(3) . ?
C9 C27 1.529(3) . ?
C10 C11 1.371(3) . ?
C10 C16 1.385(3) . ?
C11 C12 1.389(3) . ?
C11 H11 0.9300 . ?
C12 C14 1.376(4) . ?
C12 C13 1.516(4) . ?
C13 H13A 0.9600 . ?
C13 H13B 0.9600 . ?
C13 H13C 0.9600 . ?
C14 C15 1.388(3) . ?
C14 H14 0.9300 . ?
C15 C16 1.371(3) . ?
C15 H15 0.9300 . ?
C16 N1 1.411(3) . ?
C17 N2 1.360(3) . ?
C17 C18 1.394(3) . ?
C17 C22 1.412(3) . ?
C18 C19 1.360(3) . ?
C18 H18 0.9300 . ?
C19 C20 1.396(3) . ?
C19 H19 0.9300 . ?
C20 C21 1.378(3) . ?
C20 H20 0.9300 . ?
C21 C22 1.392(3) . ?
C21 H21 0.9300 . ?
C22 C23 1.442(3) . ?
C23 C24 1.357(3) . ?
C24 N2 1.364(3) . ?
C24 H24 0.9300 . ?
C25 C30 1.372(3) . ?
C25 C26 1.382(3) . ?
C25 H25 0.9300 . ?
C26 C27 1.381(3) . ?
C26 H26 0.9300 . ?
C27 C28 1.382(3) . ?
C28 C29 1.379(3) . ?
C28 H28 0.9300 . ?
C29 C30 1.382(3) . ?
C29 H29 0.9300 . ?
C30 N3 1.408(3) . ?
C31 C34 1.346(3) . ?
C31 N3 1.355(3) . ?
C31 C32 1.499(3) . ?
C32 O2 1.191(3) . ?
C32 O3 1.312(3) . ?
C33 O3 1.458(3) . ?
C33 H33A 0.9600 . ?
C33 H33B 0.9600 . ?
C33 H33C 0.9600 . ?
C34 C35 1.434(3) . ?
C34 H34 0.9300 . ?
C35 O4 1.212(3) . ?
C35 O5 1.337(2) . ?
C36 O5 1.436(3) . ?
C36 H36A 0.9600 . ?
C36 H36B 0.9600 . ?
C36 H36C 0.9600 . ?
N2 H2A 0.8600 . ?
N3 H3A 0.8600 . ?

loop_
_geom_hbond_atom_site_label_D
_geom_hbond_atom_site_label_H
_geom_hbond_atom_site_label_A
_geom_hbond_distance_DH
_geom_hbond_distance_HA
_geom_hbond_distance_DA
_geom_hbond_angle_DHA
_geom_hbond_site_symmetry_A
N2 H2A O1 0.86 2.07 2.840(2) 149.4 2_655
N3 H3A O4 0.86 2.10 2.731(2) 130.0 .
